data_7708286
loop_
_publ_author_name
'Nakaya, Kazuki'
'Takahashi, Shintaro'
'Ishii, Akihiko'
'Boonpalit, Kajjana'
'Surawatanawong, Panida'
'Nakata, Norio'

_publ_section_title
;
 Hydroboration of Carbonyls and Imines by an Iminophosphonamido Tin(II)
 Precatalyst
;
_journal_name_full 'Dalton Transactions'
_journal_paper_doi 10.1039/D1DT01856F
_journal_year 2021
_chemical_formula_moiety 'C20 H28 Cl N2 P Sn'
_chemical_formula_sum 'C20 H28 Cl N2 P Sn'
_chemical_formula_weight 481.55
_space_group_crystal_system triclinic
_space_group_IT_number 2
_space_group_name_Hall '-P 1'
_space_group_name_H-M_alt 'P -1'
_atom_sites_solution_hydrogens geom
_audit_creation_method SHELXL-2018/1
_audit_update_record
;
2020-08-04 deposited with the CCDC.	2021-09-13 downloaded from the CCDC.
;
_cell_angle_alpha 117.4000(10)
_cell_angle_beta 99.5250(10)
_cell_angle_gamma 90.4380(10)
_cell_formula_units_Z 4
_cell_length_a 10.4791(9)
_cell_length_b 15.2552(13)
_cell_length_c 15.7058(13)
_cell_measurement_reflns_used 8475
_cell_measurement_temperature 100(2)
_cell_measurement_theta_max 25.37
_cell_measurement_theta_min 2.31
_cell_volume 2188.3(3)
_computing_cell_refinement 'Bruker SAINT'
_computing_data_collection 'Bruker APEX2'
_computing_data_reduction 'Bruker SAINT'
_computing_molecular_graphics 'Yadokari-XG 2009 (Wakita Nemoto et al., 2009)'
_computing_publication_material 'Yadokari-XG 2009 (Wakita Nemoto et al., 2009)'
_computing_structure_refinement 'SHELXL-2018/1 (Sheldrick, 2018)'
_computing_structure_solution 'SHELXL-2018/1 (Sheldrick, 2018)'
_diffrn_ambient_temperature 100(2)
_diffrn_detector_area_resol_mean 8.333
_diffrn_measured_fraction_theta_full 0.979
_diffrn_measured_fraction_theta_max 0.974
_diffrn_measurement_device_type 'Bruker APEX-II CCD'
_diffrn_measurement_method 'phi and omega scans'
_diffrn_radiation_type MoK\a
_diffrn_radiation_wavelength 0.71073
_diffrn_reflns_av_R_equivalents 0.0561
_diffrn_reflns_av_unetI/netI 0.0494
_diffrn_reflns_Laue_measured_fraction_full 0.979
_diffrn_reflns_Laue_measured_fraction_max 0.974
_diffrn_reflns_limit_h_max 7
_diffrn_reflns_limit_h_min -12
_diffrn_reflns_limit_k_max 18
_diffrn_reflns_limit_k_min -18
_diffrn_reflns_limit_l_max 16
_diffrn_reflns_limit_l_min -19
_diffrn_reflns_number 11374
_diffrn_reflns_point_group_measured_fraction_full 0.979
_diffrn_reflns_point_group_measured_fraction_max 0.974
_diffrn_reflns_theta_full 25.242
_diffrn_reflns_theta_max 26.000
_diffrn_reflns_theta_min 1.488
_diffrn_source 'Bruker TXS fine-focus rotating anode'
_exptl_absorpt_coefficient_mu 1.368
_exptl_absorpt_correction_T_max 0.9103
_exptl_absorpt_correction_T_min 0.8753
_exptl_absorpt_correction_type numerical
_exptl_absorpt_process_details 'SADABS (Sheldrick, 1997)'
_exptl_crystal_colour colorless
_exptl_crystal_density_diffrn 1.462
_exptl_crystal_density_meas ?
_exptl_crystal_density_method 'not measured'
_exptl_crystal_description prism
_exptl_crystal_F_000 976
_exptl_crystal_size_max 0.100
_exptl_crystal_size_mid 0.080
_exptl_crystal_size_min 0.070
_refine_diff_density_max 1.488
_refine_diff_density_min -0.911
_refine_diff_density_rms 0.097
_refine_ls_extinction_method none
_refine_ls_goodness_of_fit_ref 1.012
_refine_ls_hydrogen_treatment constr
_refine_ls_matrix_type full
_refine_ls_number_parameters 463
_refine_ls_number_reflns 8379
_refine_ls_number_restraints 0
_refine_ls_restrained_S_all 1.012
_refine_ls_R_factor_all 0.0351
_refine_ls_R_factor_gt 0.0302
_refine_ls_shift/su_max 0.001
_refine_ls_shift/su_mean 0.000
_refine_ls_structure_factor_coef Fsqd
_refine_ls_weighting_details 'w=1/[\s^2^(Fo^2^)+(0.0381P)^2^+0.0014P] where P=(Fo^2^+2Fc^2^)/3'
_refine_ls_weighting_scheme calc
_refine_ls_wR_factor_gt 0.0731
_refine_ls_wR_factor_ref 0.0751
_reflns_Friedel_coverage 0.000
_reflns_number_gt 7247
_reflns_number_total 8379
_reflns_threshold_expression 'I > 2\s(I)'
_cod_data_source_file d1dt01856f2.cif
_cod_data_source_block naka250
_cod_depositor_comments
;
The following automatic conversions were performed:

data item '_exptl_crystal_density_meas' value 'not measured' was
changed to '?' -- the value is perceived as not measured.

Automatic conversion script
Id: cif_fix_values 7556 2019-12-06 15:28:31Z antanas 
;
_cod_database_code 7708286
_shelx_shelxl_version_number 2018/1
_shelx_space_group_comment
;
The symmetry employed for this shelxl refinement is uniquely defined
by the following loop, which should always be used as a source of
symmetry information in preference to the above space-group names.
They are only intended as comments.
;
_shelx_estimated_absorpt_t_min 0.875
_shelx_estimated_absorpt_t_max 0.910

loop_
_space_group_symop_operation_xyz
'x, y, z'
'-x, -y, -z'

loop_
_atom_site_label
_atom_site_type_symbol
_atom_site_fract_x
_atom_site_fract_y
_atom_site_fract_z
_atom_site_U_iso_or_equiv
_atom_site_adp_type
_atom_site_occupancy
_atom_site_site_symmetry_order
_atom_site_calc_flag
_atom_site_refinement_flags_posn
_atom_site_refinement_flags_adp
_atom_site_refinement_flags_occupancy
_atom_site_disorder_assembly
_atom_site_disorder_group
Sn1 Sn 0.31583(2) 0.36828(2) 0.13343(2) 0.01705(6) Uani 1 1 d . . . . .
Sn2 Sn -0.10737(2) 0.09170(2) 0.38760(2) 0.01673(6) Uani 1 1 d . . . . .
P2 P -0.26564(7) -0.02297(5) 0.19744(5) 0.01329(14) Uani 1 1 d . . . . .
P1 P 0.25608(6) 0.55422(5) 0.28075(5) 0.01368(14) Uani 1 1 d . . . . .
Cl2 Cl 0.10182(7) 0.11268(6) 0.33872(6) 0.02726(17) Uani 1 1 d . . . . .
Cl1 Cl 0.55699(7) 0.40059(5) 0.16540(6) 0.02972(18) Uani 1 1 d . . . . .
N3 N -0.2389(2) 0.09582(16) 0.26745(16) 0.0151(5) Uani 1 1 d . . . . .
N4 N -0.1733(2) -0.05616(16) 0.26831(17) 0.0163(5) Uani 1 1 d . . . . .
C11 C 0.3590(3) 0.66509(19) 0.3707(2) 0.0171(6) Uani 1 1 d . . . . .
N2 N 0.2755(2) 0.52040(16) 0.17054(17) 0.0168(5) Uani 1 1 d . . . . .
C31 C -0.2169(3) -0.06480(18) 0.0803(2) 0.0148(5) Uani 1 1 d . . . . .
N1 N 0.2952(2) 0.45424(16) 0.28587(16) 0.0152(5) Uani 1 1 d . . . . .
C36 C -0.2946(3) -0.06043(19) 0.0013(2) 0.0171(6) Uani 1 1 d . . . . .
H47 H -0.380425 -0.041485 0.005585 0.020 Uiso 1 1 calc R U . . .
C25 C -0.4369(2) -0.06573(19) 0.1715(2) 0.0147(5) Uani 1 1 d . . . . .
C10 C 0.0600(3) 0.6356(2) 0.3905(2) 0.0184(6) Uani 1 1 d . . . . .
H14 H 0.127417 0.673351 0.444967 0.022 Uiso 1 1 calc R U . . .
C5 C 0.0907(3) 0.57787(19) 0.2984(2) 0.0158(6) Uani 1 1 d . . . . .
C34 C -0.1231(3) -0.1122(2) -0.0904(2) 0.0218(6) Uani 1 1 d . . . . .
H45 H -0.091058 -0.128118 -0.148520 0.026 Uiso 1 1 calc R U . . .
C12 C 0.4872(3) 0.6548(2) 0.4025(2) 0.0194(6) Uani 1 1 d . . . . .
H15 H 0.515632 0.590543 0.383032 0.023 Uiso 1 1 calc R U . . .
C6 C -0.0091(3) 0.5239(2) 0.2192(2) 0.0217(6) Uani 1 1 d . . . . .
H10 H 0.010496 0.485651 0.156092 0.026 Uiso 1 1 calc R U . . .
C21 C -0.2719(3) 0.17971(19) 0.2480(2) 0.0165(6) Uani 1 1 d . . . . .
C35 C -0.2475(3) -0.08358(19) -0.0835(2) 0.0194(6) Uani 1 1 d . . . . .
H46 H -0.300611 -0.079766 -0.136659 0.023 Uiso 1 1 calc R U . . .
C32 C -0.0909(3) -0.0932(2) 0.0726(2) 0.0183(6) Uani 1 1 d . . . . .
H43 H -0.036622 -0.095811 0.126069 0.022 Uiso 1 1 calc R U . . .
C17 C 0.2953(3) 0.5775(2) 0.1181(2) 0.0211(6) Uani 1 1 d . . . . .
C37 C -0.1684(3) -0.1507(2) 0.2731(2) 0.0198(6) Uani 1 1 d . . . . .
C13 C 0.5743(3) 0.7387(2) 0.4630(2) 0.0241(7) Uani 1 1 d . . . . .
H16 H 0.661907 0.731486 0.484491 0.029 Uiso 1 1 calc R U . . .
C30 C -0.5007(3) -0.1428(2) 0.0826(2) 0.0186(6) Uani 1 1 d . . . . .
H42 H -0.454139 -0.176754 0.031453 0.022 Uiso 1 1 calc R U . . .
C24 C -0.4130(3) 0.1654(2) 0.1956(2) 0.0218(6) Uani 1 1 d . . . . .
H35 H -0.425436 0.106225 0.131657 0.033 Uiso 1 1 calc R U . . .
H36 H -0.433039 0.223620 0.186749 0.033 Uiso 1 1 calc R U . . .
H37 H -0.471071 0.157011 0.234824 0.033 Uiso 1 1 calc R U . . .
C1 C 0.2671(3) 0.41281(19) 0.3503(2) 0.0172(6) Uani 1 1 d . . . . .
C28 C -0.7007(3) -0.1210(2) 0.1435(2) 0.0244(7) Uani 1 1 d . . . . .
H40 H -0.791125 -0.138620 0.133275 0.029 Uiso 1 1 calc R U . . .
C14 C 0.5326(3) 0.8323(2) 0.4915(2) 0.0273(7) Uani 1 1 d . . . . .
H17 H 0.591922 0.889315 0.532694 0.033 Uiso 1 1 calc R U . . .
C3 C 0.3562(3) 0.3294(2) 0.3335(2) 0.0240(6) Uani 1 1 d . . . . .
H4 H 0.336542 0.279285 0.264651 0.036 Uiso 1 1 calc R U . . .
H5 H 0.341996 0.298849 0.374480 0.036 Uiso 1 1 calc R U . . .
H6 H 0.447134 0.356909 0.350783 0.036 Uiso 1 1 calc R U . . .
C4 C 0.2984(3) 0.4912(2) 0.4576(2) 0.0222(6) Uani 1 1 d . . . . .
H7 H 0.390091 0.517073 0.474953 0.033 Uiso 1 1 calc R U . . .
H8 H 0.281924 0.461384 0.498654 0.033 Uiso 1 1 calc R U . . .
H9 H 0.243459 0.545605 0.467904 0.033 Uiso 1 1 calc R U . . .
C16 C 0.3181(3) 0.7604(2) 0.3999(2) 0.0214(6) Uani 1 1 d . . . . .
H19 H 0.230752 0.768143 0.378235 0.026 Uiso 1 1 calc R U . . .
C23 C -0.2540(3) 0.2731(2) 0.3469(2) 0.0229(6) Uani 1 1 d . . . . .
H32 H -0.310158 0.264356 0.387093 0.034 Uiso 1 1 calc R U . . .
H33 H -0.277371 0.330195 0.336908 0.034 Uiso 1 1 calc R U . . .
H34 H -0.163068 0.284541 0.380196 0.034 Uiso 1 1 calc R U . . .
C9 C -0.0681(3) 0.6379(2) 0.4028(2) 0.0247(7) Uani 1 1 d . . . . .
H13 H -0.088409 0.677513 0.465453 0.030 Uiso 1 1 calc R U . . .
C27 C -0.6374(3) -0.0466(2) 0.2331(2) 0.0239(7) Uani 1 1 d . . . . .
H39 H -0.683743 -0.014619 0.284806 0.029 Uiso 1 1 calc R U . . .
C7 C -0.1367(3) 0.5255(2) 0.2319(2) 0.0273(7) Uani 1 1 d . . . . .
H11 H -0.204367 0.487691 0.177671 0.033 Uiso 1 1 calc R U . . .
C2 C 0.1250(3) 0.3690(2) 0.3231(2) 0.0231(6) Uani 1 1 d . . . . .
H1 H 0.067803 0.422702 0.338946 0.035 Uiso 1 1 calc R U . . .
H2 H 0.112924 0.333407 0.359994 0.035 Uiso 1 1 calc R U . . .
H3 H 0.103471 0.323042 0.252954 0.035 Uiso 1 1 calc R U . . .
C22 C -0.1804(3) 0.1942(2) 0.1872(2) 0.0224(6) Uani 1 1 d . . . . .
H29 H -0.089977 0.201916 0.220143 0.034 Uiso 1 1 calc R U . . .
H30 H -0.199335 0.253714 0.180291 0.034 Uiso 1 1 calc R U . . .
H31 H -0.193809 0.136241 0.122334 0.034 Uiso 1 1 calc R U . . .
C29 C -0.6329(3) -0.1699(2) 0.0689(2) 0.0227(6) Uani 1 1 d . . . . .
H41 H -0.676477 -0.222042 0.008208 0.027 Uiso 1 1 calc R U . . .
C40 C -0.2130(3) -0.2408(2) 0.1728(2) 0.0301(7) Uani 1 1 d . . . . .
H54 H -0.304466 -0.238484 0.148205 0.045 Uiso 1 1 calc R U . . .
H55 H -0.203039 -0.301675 0.178726 0.045 Uiso 1 1 calc R U . . .
H56 H -0.159910 -0.239820 0.127341 0.045 Uiso 1 1 calc R U . . .
C18 C 0.4251(3) 0.6426(2) 0.1617(2) 0.0261(7) Uani 1 1 d . . . . .
H20 H 0.422280 0.695180 0.227503 0.039 Uiso 1 1 calc R U . . .
H21 H 0.440297 0.672473 0.120276 0.039 Uiso 1 1 calc R U . . .
H22 H 0.495698 0.601901 0.165027 0.039 Uiso 1 1 calc R U . . .
C26 C -0.5062(3) -0.0188(2) 0.2470(2) 0.0199(6) Uani 1 1 d . . . . .
H38 H -0.462995 0.032549 0.308401 0.024 Uiso 1 1 calc R U . . .
C33 C -0.0449(3) -0.1178(2) -0.0131(2) 0.0227(6) Uani 1 1 d . . . . .
H44 H 0.039995 -0.138298 -0.018537 0.027 Uiso 1 1 calc R U . . .
C39 C -0.0269(3) -0.1572(2) 0.3115(2) 0.0300(7) Uani 1 1 d . . . . .
H51 H 0.027400 -0.156960 0.266463 0.045 Uiso 1 1 calc R U . . .
H52 H -0.019872 -0.218704 0.316692 0.045 Uiso 1 1 calc R U . . .
H53 H 0.002603 -0.100233 0.376090 0.045 Uiso 1 1 calc R U . . .
C20 C 0.1823(3) 0.6408(2) 0.1192(3) 0.0316(8) Uani 1 1 d . . . . .
H26 H 0.100007 0.598317 0.092386 0.047 Uiso 1 1 calc R U . . .
H27 H 0.192444 0.673508 0.079339 0.047 Uiso 1 1 calc R U . . .
H28 H 0.181999 0.691088 0.186470 0.047 Uiso 1 1 calc R U . . .
C15 C 0.4053(3) 0.8432(2) 0.4603(2) 0.0283(7) Uani 1 1 d . . . . .
H18 H 0.377381 0.907668 0.480454 0.034 Uiso 1 1 calc R U . . .
C8 C -0.1661(3) 0.5825(2) 0.3239(2) 0.0279(7) Uani 1 1 d . . . . .
H12 H -0.253782 0.583414 0.332452 0.033 Uiso 1 1 calc R U . . .
C19 C 0.2973(4) 0.5015(2) 0.0125(2) 0.0348(8) Uani 1 1 d . . . . .
H23 H 0.365761 0.457811 0.011574 0.052 Uiso 1 1 calc R U . . .
H24 H 0.314551 0.536094 -0.024314 0.052 Uiso 1 1 calc R U . . .
H25 H 0.212954 0.461911 -0.017314 0.052 Uiso 1 1 calc R U . . .
C38 C -0.2544(4) -0.1515(3) 0.3429(3) 0.0361(8) Uani 1 1 d . . . . .
H48 H -0.225632 -0.094432 0.407586 0.054 Uiso 1 1 calc R U . . .
H49 H -0.247434 -0.212922 0.348126 0.054 Uiso 1 1 calc R U . . .
H50 H -0.344995 -0.147533 0.317707 0.054 Uiso 1 1 calc R U . . .

loop_
_atom_site_aniso_label
_atom_site_aniso_U_11
_atom_site_aniso_U_22
_atom_site_aniso_U_33
_atom_site_aniso_U_23
_atom_site_aniso_U_13
_atom_site_aniso_U_12
Sn1 0.02272(11) 0.01142(10) 0.01603(11) 0.00388(8) 0.00904(8) 0.00120(7)
Sn2 0.01854(11) 0.01636(11) 0.01283(10) 0.00450(8) 0.00369(8) 0.00342(7)
P2 0.0150(3) 0.0117(3) 0.0127(3) 0.0046(3) 0.0049(3) 0.0027(3)
P1 0.0149(3) 0.0118(3) 0.0145(4) 0.0055(3) 0.0052(3) 0.0021(3)
Cl2 0.0189(3) 0.0288(4) 0.0342(4) 0.0141(3) 0.0073(3) 0.0023(3)
Cl1 0.0232(4) 0.0253(4) 0.0477(5) 0.0194(4) 0.0176(3) 0.0065(3)
N3 0.0162(11) 0.0120(11) 0.0146(12) 0.0039(10) 0.0034(9) 0.0041(9)
N4 0.0203(12) 0.0144(11) 0.0147(12) 0.0069(10) 0.0042(9) 0.0036(9)
C11 0.0214(14) 0.0141(13) 0.0150(14) 0.0049(12) 0.0071(11) -0.0009(11)
N2 0.0234(12) 0.0124(11) 0.0165(12) 0.0069(10) 0.0082(10) 0.0038(9)
C31 0.0191(14) 0.0079(12) 0.0156(14) 0.0033(11) 0.0062(11) 0.0005(10)
N1 0.0195(12) 0.0116(11) 0.0134(12) 0.0032(9) 0.0079(9) 0.0027(9)
C36 0.0195(14) 0.0113(13) 0.0178(14) 0.0046(11) 0.0039(11) 0.0016(10)
C25 0.0149(13) 0.0116(13) 0.0193(14) 0.0083(12) 0.0042(11) 0.0010(10)
C10 0.0198(14) 0.0151(14) 0.0200(15) 0.0079(12) 0.0042(11) 0.0026(11)
C5 0.0174(14) 0.0130(13) 0.0203(15) 0.0095(12) 0.0067(11) 0.0051(10)
C34 0.0314(16) 0.0165(14) 0.0164(15) 0.0043(12) 0.0127(13) -0.0010(12)
C12 0.0201(14) 0.0231(15) 0.0178(15) 0.0109(13) 0.0067(12) 0.0005(12)
C6 0.0242(15) 0.0221(15) 0.0183(15) 0.0089(13) 0.0043(12) -0.0001(12)
C21 0.0189(14) 0.0121(13) 0.0189(14) 0.0065(12) 0.0069(11) 0.0034(10)
C35 0.0292(16) 0.0127(13) 0.0145(14) 0.0053(12) 0.0034(12) -0.0007(11)
C32 0.0179(14) 0.0174(14) 0.0186(15) 0.0069(12) 0.0051(11) 0.0023(11)
C17 0.0281(16) 0.0189(14) 0.0208(15) 0.0121(13) 0.0075(12) -0.0005(12)
C37 0.0254(15) 0.0160(14) 0.0209(15) 0.0102(12) 0.0074(12) 0.0061(11)
C13 0.0205(15) 0.0323(17) 0.0209(16) 0.0128(14) 0.0069(12) -0.0020(12)
C30 0.0214(14) 0.0150(14) 0.0207(15) 0.0087(12) 0.0067(12) 0.0028(11)
C24 0.0202(15) 0.0166(14) 0.0287(17) 0.0109(13) 0.0038(12) 0.0055(11)
C1 0.0240(15) 0.0142(13) 0.0154(14) 0.0076(12) 0.0064(11) 0.0033(11)
C28 0.0166(14) 0.0240(16) 0.0399(19) 0.0203(15) 0.0073(13) 0.0017(12)
C14 0.0296(17) 0.0247(16) 0.0199(16) 0.0031(13) 0.0081(13) -0.0108(13)
C3 0.0352(17) 0.0185(15) 0.0235(16) 0.0128(13) 0.0097(13) 0.0100(13)
C4 0.0293(16) 0.0214(15) 0.0180(15) 0.0100(13) 0.0078(12) 0.0051(12)
C16 0.0218(15) 0.0164(14) 0.0261(16) 0.0082(13) 0.0096(13) 0.0033(11)
C23 0.0316(17) 0.0138(14) 0.0214(16) 0.0058(12) 0.0070(13) 0.0043(12)
C9 0.0268(16) 0.0227(16) 0.0282(17) 0.0116(14) 0.0154(14) 0.0078(12)
C27 0.0241(15) 0.0223(15) 0.0318(18) 0.0147(14) 0.0157(13) 0.0070(12)
C7 0.0203(15) 0.0338(18) 0.0269(17) 0.0152(15) -0.0004(13) -0.0036(13)
C2 0.0265(16) 0.0204(15) 0.0264(17) 0.0129(13) 0.0092(13) -0.0011(12)
C22 0.0244(15) 0.0180(14) 0.0269(17) 0.0106(13) 0.0098(13) 0.0015(12)
C29 0.0220(15) 0.0193(15) 0.0255(16) 0.0107(13) 0.0008(12) -0.0004(12)
C40 0.044(2) 0.0157(15) 0.0299(18) 0.0110(14) 0.0043(15) 0.0045(13)
C18 0.0267(16) 0.0286(17) 0.0302(17) 0.0186(15) 0.0091(14) 0.0002(13)
C26 0.0218(15) 0.0175(14) 0.0205(15) 0.0077(12) 0.0078(12) 0.0027(11)
C33 0.0196(14) 0.0244(15) 0.0253(16) 0.0106(13) 0.0107(12) 0.0030(12)
C39 0.0343(18) 0.0249(16) 0.0349(19) 0.0184(15) 0.0030(15) 0.0093(14)
C20 0.0306(17) 0.0326(18) 0.045(2) 0.0291(17) 0.0080(15) 0.0044(14)
C15 0.0354(18) 0.0146(14) 0.0316(18) 0.0052(13) 0.0155(15) 0.0008(13)
C8 0.0168(15) 0.0328(18) 0.0368(19) 0.0170(15) 0.0095(13) 0.0053(13)
C19 0.057(2) 0.0304(18) 0.0190(17) 0.0125(15) 0.0101(16) -0.0048(16)
C38 0.049(2) 0.0320(18) 0.047(2) 0.0283(17) 0.0301(18) 0.0160(16)

loop_
_atom_type_symbol
_atom_type_description
_atom_type_scat_dispersion_real
_atom_type_scat_dispersion_imag
_atom_type_scat_source
C C 0.0033 0.0016 'International Tables Vol C Tables 4.2.6.8 and 6.1.1.4'
H H 0.0000 0.0000 'International Tables Vol C Tables 4.2.6.8 and 6.1.1.4'
N N 0.0061 0.0033 'International Tables Vol C Tables 4.2.6.8 and 6.1.1.4'
P P 0.1023 0.0942 'International Tables Vol C Tables 4.2.6.8 and 6.1.1.4'
Cl Cl 0.1484 0.1585 'International Tables Vol C Tables 4.2.6.8 and 6.1.1.4'
Sn Sn -0.6537 1.4246 'International Tables Vol C Tables 4.2.6.8 and 6.1.1.4'

loop_
_geom_angle_atom_site_label_1
_geom_angle_atom_site_label_2
_geom_angle_atom_site_label_3
_geom_angle
_geom_angle_site_symmetry_1
_geom_angle_site_symmetry_3
_geom_angle_publ_flag
N2 Sn1 N1 67.60(8) . . ?
N2 Sn1 Cl1 95.84(6) . . ?
N1 Sn1 Cl1 95.82(6) . . ?
N2 Sn1 P1 33.81(6) . . ?
N1 Sn1 P1 33.94(6) . . ?
Cl1 Sn1 P1 99.41(2) . . ?
N3 Sn2 N4 67.94(8) . . ?
N3 Sn2 Cl2 97.83(6) . . ?
N4 Sn2 Cl2 97.25(6) . . ?
N3 Sn2 P2 34.07(6) . . ?
N4 Sn2 P2 33.87(6) . . ?
Cl2 Sn2 P2 99.41(2) . . ?
N4 P2 N3 97.35(12) . . ?
N4 P2 C31 112.62(12) . . ?
N3 P2 C31 113.91(12) . . ?
N4 P2 C25 114.76(12) . . ?
N3 P2 C25 111.75(12) . . ?
C31 P2 C25 106.55(12) . . ?
N4 P2 Sn2 48.74(8) . . ?
N3 P2 Sn2 48.62(8) . . ?
C31 P2 Sn2 127.27(9) . . ?
C25 P2 Sn2 126.17(9) . . ?
N2 P1 N1 97.64(11) . . ?
N2 P1 C5 113.76(13) . . ?
N1 P1 C5 111.50(12) . . ?
N2 P1 C11 113.22(12) . . ?
N1 P1 C11 114.14(13) . . ?
C5 P1 C11 106.66(13) . . ?
N2 P1 Sn1 48.82(8) . . ?
N1 P1 Sn1 49.08(8) . . ?
C5 P1 Sn1 121.68(9) . . ?
C11 P1 Sn1 131.66(9) . . ?
C21 N3 P2 131.05(19) . . ?
C21 N3 Sn2 130.66(17) . . ?
P2 N3 Sn2 97.31(10) . . ?
C37 N4 P2 132.39(19) . . ?
C37 N4 Sn2 126.84(18) . . ?
P2 N4 Sn2 97.40(10) . . ?
C12 C11 C16 119.4(3) . . ?
C12 C11 P1 118.0(2) . . ?
C16 C11 P1 122.1(2) . . ?
C17 N2 P1 132.18(18) . . ?
C17 N2 Sn1 128.71(17) . . ?
P1 N2 Sn1 97.37(11) . . ?
C36 C31 C32 119.0(3) . . ?
C36 C31 P2 122.7(2) . . ?
C32 C31 P2 117.9(2) . . ?
C1 N1 P1 131.69(18) . . ?
C1 N1 Sn1 125.86(16) . . ?
P1 N1 Sn1 96.99(11) . . ?
C35 C36 C31 120.5(3) . . ?
C30 C25 C26 119.1(2) . . ?
C30 C25 P2 124.0(2) . . ?
C26 C25 P2 116.9(2) . . ?
C9 C10 C5 120.4(3) . . ?
C6 C5 C10 119.1(2) . . ?
C6 C5 P1 117.5(2) . . ?
C10 C5 P1 122.6(2) . . ?
C35 C34 C33 120.3(3) . . ?
C11 C12 C13 120.2(3) . . ?
C7 C6 C5 120.4(3) . . ?
N3 C21 C24 111.5(2) . . ?
N3 C21 C23 107.2(2) . . ?
C24 C21 C23 108.7(2) . . ?
N3 C21 C22 111.2(2) . . ?
C24 C21 C22 109.6(2) . . ?
C23 C21 C22 108.5(2) . . ?
C34 C35 C36 120.0(3) . . ?
C33 C32 C31 120.2(3) . . ?
N2 C17 C19 106.6(2) . . ?
N2 C17 C20 110.2(2) . . ?
C19 C17 C20 109.0(3) . . ?
N2 C17 C18 111.7(2) . . ?
C19 C17 C18 108.7(2) . . ?
C20 C17 C18 110.5(2) . . ?
N4 C37 C39 107.0(2) . . ?
N4 C37 C40 112.3(2) . . ?
C39 C37 C40 108.7(2) . . ?
N4 C37 C38 109.9(2) . . ?
C39 C37 C38 109.9(3) . . ?
C40 C37 C38 109.0(3) . . ?
C14 C13 C12 119.8(3) . . ?
C25 C30 C29 120.0(3) . . ?
N1 C1 C4 111.1(2) . . ?
N1 C1 C3 105.6(2) . . ?
C4 C1 C3 109.4(2) . . ?
N1 C1 C2 111.5(2) . . ?
C4 C1 C2 110.0(2) . . ?
C3 C1 C2 109.1(2) . . ?
C29 C28 C27 120.4(3) . . ?
C15 C14 C13 120.3(3) . . ?
C15 C16 C11 119.9(3) . . ?
C8 C9 C10 119.9(3) . . ?
C28 C27 C26 119.8(3) . . ?
C6 C7 C8 120.1(3) . . ?
C28 C29 C30 120.1(3) . . ?
C27 C26 C25 120.6(3) . . ?
C34 C33 C32 120.0(3) . . ?
C14 C15 C16 120.3(3) . . ?
C9 C8 C7 120.2(3) . . ?

loop_
_geom_bond_atom_site_label_1
_geom_bond_atom_site_label_2
_geom_bond_distance
_geom_bond_site_symmetry_2
_geom_bond_publ_flag
Sn1 N2 2.181(2) . ?
Sn1 N1 2.187(2) . ?
Sn1 Cl1 2.4929(8) . ?
Sn1 P1 2.8735(7) . ?
Sn2 N3 2.171(2) . ?
Sn2 N4 2.176(2) . ?
Sn2 Cl2 2.5038(7) . ?
Sn2 P2 2.8702(7) . ?
P2 N4 1.613(2) . ?
P2 N3 1.621(2) . ?
P2 C31 1.814(3) . ?
P2 C25 1.818(3) . ?
P1 N2 1.612(2) . ?
P1 N1 1.616(2) . ?
P1 C5 1.813(3) . ?
P1 C11 1.813(3) . ?
N3 C21 1.477(3) . ?
N4 C37 1.479(3) . ?
C11 C12 1.390(4) . ?
C11 C16 1.403(4) . ?
N2 C17 1.481(3) . ?
C31 C36 1.396(4) . ?
C31 C32 1.400(4) . ?
N1 C1 1.481(3) . ?
C36 C35 1.389(4) . ?
C25 C30 1.394(4) . ?
C25 C26 1.400(4) . ?
C10 C9 1.386(4) . ?
C10 C5 1.399(4) . ?
C5 C6 1.390(4) . ?
C34 C35 1.383(4) . ?
C34 C33 1.386(4) . ?
C12 C13 1.395(4) . ?
C6 C7 1.383(4) . ?
C21 C24 1.529(4) . ?
C21 C23 1.530(4) . ?
C21 C22 1.542(4) . ?
C32 C33 1.392(4) . ?
C17 C19 1.528(4) . ?
C17 C20 1.532(4) . ?
C17 C18 1.534(4) . ?
C37 C39 1.528(4) . ?
C37 C40 1.530(4) . ?
C37 C38 1.534(4) . ?
C13 C14 1.384(4) . ?
C30 C29 1.396(4) . ?
C1 C4 1.528(4) . ?
C1 C3 1.533(4) . ?
C1 C2 1.536(4) . ?
C28 C29 1.383(4) . ?
C28 C27 1.385(4) . ?
C14 C15 1.382(4) . ?
C16 C15 1.387(4) . ?
C9 C8 1.381(5) . ?
C27 C26 1.387(4) . ?
C7 C8 1.391(4) . ?

loop_
_geom_torsion_atom_site_label_1
_geom_torsion_atom_site_label_2
_geom_torsion_atom_site_label_3
_geom_torsion_atom_site_label_4
_geom_torsion
_geom_torsion_site_symmetry_1
_geom_torsion_site_symmetry_2
_geom_torsion_site_symmetry_3
_geom_torsion_site_symmetry_4
_geom_torsion_publ_flag
N4 P2 N3 C21 168.7(2) . . . . ?
C31 P2 N3 C21 49.9(3) . . . . ?
C25 P2 N3 C21 -70.9(3) . . . . ?
Sn2 P2 N3 C21 169.4(3) . . . . ?
N4 P2 N3 Sn2 -0.71(11) . . . . ?
C31 P2 N3 Sn2 -119.49(12) . . . . ?
C25 P2 N3 Sn2 119.69(11) . . . . ?
N3 P2 N4 C37 160.3(2) . . . . ?
C31 P2 N4 C37 -79.9(3) . . . . ?
C25 P2 N4 C37 42.2(3) . . . . ?
Sn2 P2 N4 C37 159.6(3) . . . . ?
N3 P2 N4 Sn2 0.71(11) . . . . ?
C31 P2 N4 Sn2 120.48(11) . . . . ?
C25 P2 N4 Sn2 -117.38(11) . . . . ?
N2 P1 C11 C12 -81.4(2) . . . . ?
N1 P1 C11 C12 29.1(3) . . . . ?
C5 P1 C11 C12 152.7(2) . . . . ?
Sn1 P1 C11 C12 -26.7(3) . . . . ?
N2 P1 C11 C16 91.0(3) . . . . ?
N1 P1 C11 C16 -158.4(2) . . . . ?
C5 P1 C11 C16 -34.8(3) . . . . ?
Sn1 P1 C11 C16 145.76(19) . . . . ?
N1 P1 N2 C17 -160.1(2) . . . . ?
C5 P1 N2 C17 82.4(3) . . . . ?
C11 P1 N2 C17 -39.6(3) . . . . ?
Sn1 P1 N2 C17 -165.5(3) . . . . ?
N1 P1 N2 Sn1 5.43(12) . . . . ?
C5 P1 N2 Sn1 -112.16(12) . . . . ?
C11 P1 N2 Sn1 125.86(12) . . . . ?
N4 P2 C31 C36 168.3(2) . . . . ?
N3 P2 C31 C36 -82.0(2) . . . . ?
C25 P2 C31 C36 41.7(3) . . . . ?
Sn2 P2 C31 C36 -137.16(19) . . . . ?
N4 P2 C31 C32 -18.1(2) . . . . ?
N3 P2 C31 C32 91.5(2) . . . . ?
C25 P2 C31 C32 -144.8(2) . . . . ?
Sn2 P2 C31 C32 36.4(2) . . . . ?
N2 P1 N1 C1 -159.5(2) . . . . ?
C5 P1 N1 C1 -40.2(3) . . . . ?
C11 P1 N1 C1 80.8(3) . . . . ?
Sn1 P1 N1 C1 -154.1(3) . . . . ?
N2 P1 N1 Sn1 -5.40(12) . . . . ?
C5 P1 N1 Sn1 113.92(12) . . . . ?
C11 P1 N1 Sn1 -125.14(11) . . . . ?
C32 C31 C36 C35 -0.3(4) . . . . ?
P2 C31 C36 C35 173.2(2) . . . . ?
N4 P2 C25 C30 -105.4(2) . . . . ?
N3 P2 C25 C30 145.0(2) . . . . ?
C31 P2 C25 C30 20.0(3) . . . . ?
Sn2 P2 C25 C30 -161.15(19) . . . . ?
N4 P2 C25 C26 73.2(2) . . . . ?
N3 P2 C25 C26 -36.4(2) . . . . ?
C31 P2 C25 C26 -161.4(2) . . . . ?
Sn2 P2 C25 C26 17.4(3) . . . . ?
C9 C10 C5 C6 0.7(4) . . . . ?
C9 C10 C5 P1 -169.0(2) . . . . ?
N2 P1 C5 C6 30.3(3) . . . . ?
N1 P1 C5 C6 -79.0(2) . . . . ?
C11 P1 C5 C6 155.8(2) . . . . ?
Sn1 P1 C5 C6 -24.7(3) . . . . ?
N2 P1 C5 C10 -159.8(2) . . . . ?
N1 P1 C5 C10 90.9(2) . . . . ?
C11 P1 C5 C10 -34.3(3) . . . . ?
Sn1 P1 C5 C10 145.18(19) . . . . ?
C16 C11 C12 C13 0.0(4) . . . . ?
P1 C11 C12 C13 172.7(2) . . . . ?
C10 C5 C6 C7 -1.4(4) . . . . ?
P1 C5 C6 C7 168.8(2) . . . . ?
P2 N3 C21 C24 46.9(3) . . . . ?
Sn2 N3 C21 C24 -147.04(19) . . . . ?
P2 N3 C21 C23 165.8(2) . . . . ?
Sn2 N3 C21 C23 -28.2(3) . . . . ?
P2 N3 C21 C22 -75.8(3) . . . . ?
Sn2 N3 C21 C22 90.3(3) . . . . ?
C33 C34 C35 C36 -0.1(4) . . . . ?
C31 C36 C35 C34 0.7(4) . . . . ?
C36 C31 C32 C33 -0.7(4) . . . . ?
P2 C31 C32 C33 -174.5(2) . . . . ?
P1 N2 C17 C19 -176.0(2) . . . . ?
Sn1 N2 C17 C19 22.6(3) . . . . ?
P1 N2 C17 C20 -57.9(3) . . . . ?
Sn1 N2 C17 C20 140.7(2) . . . . ?
P1 N2 C17 C18 65.4(3) . . . . ?
Sn1 N2 C17 C18 -96.1(3) . . . . ?
P2 N4 C37 C39 149.5(2) . . . . ?
Sn2 N4 C37 C39 -56.1(3) . . . . ?
P2 N4 C37 C40 30.4(4) . . . . ?
Sn2 N4 C37 C40 -175.22(19) . . . . ?
P2 N4 C37 C38 -91.1(3) . . . . ?
Sn2 N4 C37 C38 63.3(3) . . . . ?
C11 C12 C13 C14 0.2(4) . . . . ?
C26 C25 C30 C29 2.1(4) . . . . ?
P2 C25 C30 C29 -179.3(2) . . . . ?
P1 N1 C1 C4 -49.1(3) . . . . ?
Sn1 N1 C1 C4 163.31(18) . . . . ?
P1 N1 C1 C3 -167.6(2) . . . . ?
Sn1 N1 C1 C3 44.8(3) . . . . ?
P1 N1 C1 C2 74.1(3) . . . . ?
Sn1 N1 C1 C2 -73.6(3) . . . . ?
C12 C13 C14 C15 -0.1(4) . . . . ?
C12 C11 C16 C15 -0.3(4) . . . . ?
P1 C11 C16 C15 -172.7(2) . . . . ?
C5 C10 C9 C8 0.4(4) . . . . ?
C29 C28 C27 C26 2.0(4) . . . . ?
C5 C6 C7 C8 1.0(5) . . . . ?
C27 C28 C29 C30 -1.6(4) . . . . ?
C25 C30 C29 C28 -0.5(4) . . . . ?
C28 C27 C26 C25 -0.3(4) . . . . ?
C30 C25 C26 C27 -1.7(4) . . . . ?
P2 C25 C26 C27 179.6(2) . . . . ?
C35 C34 C33 C32 -0.8(4) . . . . ?
C31 C32 C33 C34 1.2(4) . . . . ?
C13 C14 C15 C16 -0.2(5) . . . . ?
C11 C16 C15 C14 0.4(4) . . . . ?
C10 C9 C8 C7 -0.9(5) . . . . ?
C6 C7 C8 C9 0.2(5) . . . . ?
